data_7245586
loop_
_publ_author_name
'Malik, Magdalena'
'\'Switlicka, Anna'
'Bie\'nko, Alina'
'Komarnicka, Urszula K.'
'Bie\'nko, Dariusz C.'
'Kozie\/l, Sandra'
'Kyzio\/l, Agnieszka'
'Mazur, Tomasz'
'Machura, Barbara'

_publ_section_title
;
 Copper(ii) complexes with 2-ethylpyridine and related hydroxyl pyridine
 derivatives: structural, spectroscopic, magnetic and anticancer in vitro
 studies
;
_journal_issue 42
_journal_name_full 'RSC Advances'
_journal_page_first 27648
_journal_page_last 27665
_journal_paper_doi 10.1039/D2RA05133H
_journal_volume 12
_journal_year 2022
_chemical_formula_moiety 'C14 H18 Cl2 Cu N2'
_chemical_formula_sum 'C14 H18 Cl2 Cu N2'
_chemical_formula_weight 348.74
_space_group_crystal_system triclinic
_space_group_IT_number 2
_space_group_name_Hall '-P 1'
_space_group_name_H-M_alt 'P -1'
_atom_sites_solution_hydrogens geom
_audit_creation_method SHELXL-2014/6
_audit_update_record
;
2021-05-04 deposited with the CCDC.	2022-09-21 downloaded from the CCDC.
;
_cell_angle_alpha 97.096(5)
_cell_angle_beta 113.966(5)
_cell_angle_gamma 108.729(5)
_cell_formula_units_Z 1
_cell_length_a 7.4891(4)
_cell_length_b 7.5179(5)
_cell_length_c 8.3461(4)
_cell_measurement_reflns_used 2745
_cell_measurement_temperature 295(2)
_cell_measurement_theta_max 25.9430
_cell_measurement_theta_min 3.9630
_cell_volume 388.75(5)
_computing_cell_refinement 'CrysAlis RED v. 1.163 (UNIL IC & KUMA 2000)'
_computing_data_collection 'CrysAlis CCD v. 1.163 (UNIL IC & KUMA 2000)'
_computing_data_reduction 'CrysAlis RED v. 1.163 (UNIL IC & KUMA 2000)'
_computing_molecular_graphics 'Mercury (Macrae, J.Appl.Cryst. 41 (2008) 466-470'
_computing_publication_material 'Olex2 (Dolomanov et al., 2009)'
_computing_structure_refinement 'SHELXL-2014/6 (Sheldrick, 2014)'
_computing_structure_solution 'SHELXS-97 (Sheldrick, 1990)'
_diffrn_ambient_temperature 295(2)
_diffrn_measured_fraction_theta_full 0.981
_diffrn_measured_fraction_theta_max 0.996
_diffrn_measurement_device_type 'Oxford Diffraction Gemini A Ultra'
_diffrn_radiation_type MoK\a
_diffrn_radiation_wavelength 0.71073
_diffrn_reflns_av_R_equivalents 0.0397
_diffrn_reflns_av_unetI/netI 0.0294
_diffrn_reflns_Laue_measured_fraction_full 0.981
_diffrn_reflns_Laue_measured_fraction_max 0.996
_diffrn_reflns_limit_h_max 8
_diffrn_reflns_limit_h_min -8
_diffrn_reflns_limit_k_max 8
_diffrn_reflns_limit_k_min -8
_diffrn_reflns_limit_l_max 9
_diffrn_reflns_limit_l_min -9
_diffrn_reflns_number 6599
_diffrn_reflns_point_group_measured_fraction_full 0.981
_diffrn_reflns_point_group_measured_fraction_max 0.996
_diffrn_reflns_theta_full 25.242
_diffrn_reflns_theta_max 25.047
_diffrn_reflns_theta_min 3.444
_exptl_absorpt_coefficient_mu 1.736
_exptl_absorpt_correction_T_max 1.0000
_exptl_absorpt_correction_T_min 0.79663
_exptl_absorpt_correction_type multi-scan
_exptl_absorpt_process_details 'Blessing, Acta Cryst. A51 (1995) 33-38'
_exptl_crystal_colour violet
_exptl_crystal_density_diffrn 1.490
_exptl_crystal_description prism
_exptl_crystal_F_000 179
_exptl_crystal_size_max 0.24
_exptl_crystal_size_mid 0.16
_exptl_crystal_size_min 0.09
_refine_diff_density_max 0.388
_refine_diff_density_min -0.408
_refine_diff_density_rms 0.049
_refine_ls_extinction_method none
_refine_ls_goodness_of_fit_ref 1.074
_refine_ls_hydrogen_treatment constr
_refine_ls_matrix_type full
_refine_ls_number_parameters 89
_refine_ls_number_reflns 1373
_refine_ls_number_restraints 0
_refine_ls_restrained_S_all 1.074
_refine_ls_R_factor_all 0.0328
_refine_ls_R_factor_gt 0.0274
_refine_ls_shift/su_max 0.000
_refine_ls_shift/su_mean 0.000
_refine_ls_structure_factor_coef Fsqd
_refine_ls_weighting_details 'w=1/[\s^2^(Fo^2^)+(0.0289P)^2^+0.0881P] where P=(Fo^2^+2Fc^2^)/3'
_refine_ls_weighting_scheme calc
_refine_ls_wR_factor_gt 0.0635
_refine_ls_wR_factor_ref 0.0658
_reflns_Friedel_coverage 0.000
_reflns_number_gt 1221
_reflns_number_total 1373
_reflns_threshold_expression 'I > 2\s(I)'
_cod_data_source_file d2ra05133h2.cif
_cod_data_source_block CuK1b
_cod_original_cell_volume 388.75(4)
_cod_database_code 7245586
_shelx_space_group_comment
;
The symmetry employed for this shelxl refinement is uniquely defined
by the following loop, which should always be used as a source of
symmetry information in preference to the above space-group names.
They are only intended as comments.
;
_shelxl_version_number 2014/6

loop_
_space_group_symop_operation_xyz
'x, y, z'
'-x, -y, -z'

loop_
_atom_site_label
_atom_site_type_symbol
_atom_site_fract_x
_atom_site_fract_y
_atom_site_fract_z
_atom_site_U_iso_or_equiv
_atom_site_adp_type
_atom_site_occupancy
_atom_site_site_symmetry_order
_atom_site_calc_flag
_atom_site_refinement_flags_posn
_atom_site_refinement_flags_adp
_atom_site_refinement_flags_occupancy
_atom_site_disorder_assembly
_atom_site_disorder_group
Cu1 Cu 0.5000 0.5000 0.5000 0.03403(15) Uani 1 2 d S . P . .
Cl1 Cl 0.42925(11) 0.21415(9) 0.31465(8) 0.0523(2) Uani 1 1 d . . . . .
N1 N 0.6781(3) 0.6464(3) 0.3962(2) 0.0333(4) Uani 1 1 d . . . . .
C1 C 0.8876(4) 0.6872(4) 0.4765(3) 0.0448(6) Uani 1 1 d . . . . .
H1 H 0.9456 0.6502 0.5817 0.054 Uiso 1 1 calc R U . . .
C2 C 1.0210(4) 0.7814(4) 0.4105(4) 0.0542(7) Uani 1 1 d . . . . .
H2 H 1.1664 0.8091 0.4701 0.065 Uiso 1 1 calc R U . . .
C3 C 0.9330(5) 0.8330(4) 0.2540(4) 0.0557(7) Uani 1 1 d . . . . .
H3 H 1.0181 0.8951 0.2045 0.067 Uiso 1 1 calc R U . . .
C4 C 0.7189(4) 0.7927(4) 0.1712(3) 0.0472(6) Uani 1 1 d . . . . .
H4 H 0.6585 0.8276 0.0651 0.057 Uiso 1 1 calc R U . . .
C5 C 0.5923(4) 0.7004(3) 0.2443(3) 0.0350(5) Uani 1 1 d . . . . .
C6 C 0.3577(4) 0.6532(4) 0.1653(3) 0.0495(7) Uani 1 1 d . . . . .
H6A H 0.3346 0.7172 0.2589 0.059 Uiso 1 1 calc R U . . .
H6B H 0.2816 0.5126 0.1377 0.059 Uiso 1 1 calc R U . . .
C7 C 0.2586(5) 0.7116(4) -0.0057(3) 0.0577(7) Uani 1 1 d . . . . .
H7A H 0.2765 0.6469 -0.1011 0.087 Uiso 1 1 calc R U . . .
H7B H 0.3278 0.8514 0.0203 0.087 Uiso 1 1 calc R U . . .
H7C H 0.1088 0.6738 -0.0449 0.087 Uiso 1 1 calc R U . . .

loop_
_atom_site_aniso_label
_atom_site_aniso_U_11
_atom_site_aniso_U_22
_atom_site_aniso_U_33
_atom_site_aniso_U_23
_atom_site_aniso_U_13
_atom_site_aniso_U_12
Cu1 0.0370(2) 0.0381(3) 0.0281(2) 0.01348(17) 0.01746(17) 0.01275(19)
Cl1 0.0676(5) 0.0409(4) 0.0493(4) 0.0078(3) 0.0379(3) 0.0119(3)
N1 0.0345(10) 0.0335(10) 0.0318(10) 0.0099(8) 0.0172(8) 0.0116(8)
C1 0.0391(14) 0.0482(15) 0.0412(13) 0.0073(11) 0.0158(11) 0.0174(12)
C2 0.0365(14) 0.0500(16) 0.0663(18) -0.0024(14) 0.0268(13) 0.0102(13)
C3 0.0576(18) 0.0465(16) 0.0712(19) 0.0129(14) 0.0483(16) 0.0092(14)
C4 0.0607(17) 0.0459(15) 0.0480(14) 0.0211(12) 0.0371(13) 0.0196(13)
C5 0.0415(13) 0.0335(12) 0.0318(11) 0.0104(10) 0.0210(10) 0.0125(11)
C6 0.0434(15) 0.0668(18) 0.0445(14) 0.0265(13) 0.0219(12) 0.0248(14)
C7 0.0599(18) 0.0664(19) 0.0442(15) 0.0226(14) 0.0169(13) 0.0307(15)

loop_
_atom_type_symbol
_atom_type_description
_atom_type_scat_dispersion_real
_atom_type_scat_dispersion_imag
_atom_type_scat_source
C C 0.0033 0.0016 'International Tables Vol C Tables 4.2.6.8 and 6.1.1.4'
H H 0.0000 0.0000 'International Tables Vol C Tables 4.2.6.8 and 6.1.1.4'
Cl Cl 0.1484 0.1585 'International Tables Vol C Tables 4.2.6.8 and 6.1.1.4'
Cu Cu 0.3201 1.2651 'International Tables Vol C Tables 4.2.6.8 and 6.1.1.4'
N N 0.0061 0.0033 'International Tables Vol C Tables 4.2.6.8 and 6.1.1.4'

loop_
_geom_angle_atom_site_label_1
_geom_angle_atom_site_label_2
_geom_angle_atom_site_label_3
_geom_angle
_geom_angle_site_symmetry_1
_geom_angle_site_symmetry_3
_geom_angle_publ_flag
N1 Cu1 N1 180.0 2_666 . ?
N1 Cu1 Cl1 90.11(5) 2_666 . ?
N1 Cu1 Cl1 89.89(5) . . ?
N1 Cu1 Cl1 89.89(5) 2_666 2_666 ?
N1 Cu1 Cl1 90.11(5) . 2_666 ?
Cl1 Cu1 Cl1 180.00(4) . 2_666 ?
C1 N1 C5 119.1(2) . . ?
C1 N1 Cu1 119.03(16) . . ?
C5 N1 Cu1 121.81(15) . . ?
N1 C1 C2 122.9(2) . . ?
N1 C1 H1 118.5 . . ?
C2 C1 H1 118.5 . . ?
C3 C2 C1 117.9(3) . . ?
C3 C2 H2 121.0 . . ?
C1 C2 H2 121.0 . . ?
C4 C3 C2 119.6(3) . . ?
C4 C3 H3 120.2 . . ?
C2 C3 H3 120.2 . . ?
C3 C4 C5 120.3(2) . . ?
C3 C4 H4 119.9 . . ?
C5 C4 H4 119.9 . . ?
N1 C5 C4 120.1(2) . . ?
N1 C5 C6 115.7(2) . . ?
C4 C5 C6 124.2(2) . . ?
C5 C6 C7 116.4(2) . . ?
C5 C6 H6A 108.2 . . ?
C7 C6 H6A 108.2 . . ?
C5 C6 H6B 108.2 . . ?
C7 C6 H6B 108.2 . . ?
H6A C6 H6B 107.3 . . ?
C6 C7 H7A 109.5 . . ?
C6 C7 H7B 109.5 . . ?
H7A C7 H7B 109.5 . . ?
C6 C7 H7C 109.5 . . ?
H7A C7 H7C 109.5 . . ?
H7B C7 H7C 109.5 . . ?

loop_
_geom_bond_atom_site_label_1
_geom_bond_atom_site_label_2
_geom_bond_distance
_geom_bond_site_symmetry_2
_geom_bond_publ_flag
Cu1 N1 1.9935(18) 2_666 ?
Cu1 N1 1.9935(18) . ?
Cu1 Cl1 2.2524(6) . ?
Cu1 Cl1 2.2524(6) 2_666 ?
N1 C1 1.338(3) . ?
N1 C5 1.348(3) . ?
C1 C2 1.376(4) . ?
C1 H1 0.9300 . ?
C2 C3 1.372(4) . ?
C2 H2 0.9300 . ?
C3 C4 1.370(4) . ?
C3 H3 0.9300 . ?
C4 C5 1.380(3) . ?
C4 H4 0.9300 . ?
C5 C6 1.499(3) . ?
C6 C7 1.512(3) . ?
C6 H6A 0.9700 . ?
C6 H6B 0.9700 . ?
C7 H7A 0.9600 . ?
C7 H7B 0.9600 . ?
C7 H7C 0.9600 . ?

loop_
_geom_torsion_atom_site_label_1
_geom_torsion_atom_site_label_2
_geom_torsion_atom_site_label_3
_geom_torsion_atom_site_label_4
_geom_torsion
_geom_torsion_site_symmetry_1
_geom_torsion_site_symmetry_2
_geom_torsion_site_symmetry_3
_geom_torsion_site_symmetry_4
_geom_torsion_publ_flag
C5 N1 C1 C2 -0.5(3) . . . . ?
Cu1 N1 C1 C2 177.67(19) . . . . ?
N1 C1 C2 C3 -0.8(4) . . . . ?
C1 C2 C3 C4 1.0(4) . . . . ?
C2 C3 C4 C5 -0.1(4) . . . . ?
C1 N1 C5 C4 1.4(3) . . . . ?
Cu1 N1 C5 C4 -176.65(17) . . . . ?
C1 N1 C5 C6 -178.7(2) . . . . ?
Cu1 N1 C5 C6 3.2(3) . . . . ?
C3 C4 C5 N1 -1.2(4) . . . . ?
C3 C4 C5 C6 179.0(2) . . . . ?
N1 C5 C6 C7 -179.6(2) . . . . ?
C4 C5 C6 C7 0.2(4) . . . . ?
